data_4074529
loop_
_publ_author_name
'de Fr\'emont, Pierre'
'Stevens, Edwin D.'
'Eelman, Melanie D.'
'Fogg, Deryn E.'
'Nolan, Steven P.'

_publ_section_title
;
 Synthesis and Characterization of Gold(I)N-Heterocyclic Carbene Complexes
 Bearing Biologically Compatible Moieties
;
_journal_issue 24
_journal_name_full Organometallics
_journal_page_first 5824
_journal_paper_doi 10.1021/om060733d
_journal_volume 25
_journal_year 2006
_chemical_formula_sum 'C41 H55 Au N2 O9 S'
_chemical_formula_weight 948.90
_chemical_name_systematic
; 
 ? 
;
_space_group_IT_number 19
_symmetry_cell_setting orthorhombic
_symmetry_space_group_name_Hall 'P 2ac 2ab'
_symmetry_space_group_name_H-M 'P 21 21 21'
_atom_sites_solution_hydrogens geom
_atom_sites_solution_primary direct
_atom_sites_solution_secondary difmap
_audit_creation_method SHELXL-97
_cell_angle_alpha 90.00
_cell_angle_beta 90.00
_cell_angle_gamma 90.00
_cell_formula_units_Z 4
_cell_length_a 10.9509(4)
_cell_length_b 13.9651(5)
_cell_length_c 28.3700(11)
_cell_measurement_reflns_used 20051
_cell_measurement_temperature 150(2)
_cell_measurement_theta_max 26.390
_cell_measurement_theta_min 2.349
_cell_volume 4338.6(3)
_computing_cell_refinement 'Bruker SMART'
_computing_data_collection 'Bruker SMART'
_computing_data_reduction 'Bruker SAINT'
_computing_molecular_graphics 'Bruker SHELXTL'
_computing_publication_material 'Bruker SHELXTL'
_computing_structure_refinement 'SHELXL-97 (Sheldrick, 1997)'
_computing_structure_solution 'SHELXS-97 (Sheldrick, 1990)'
_diffrn_ambient_temperature 150(2)
_diffrn_measured_fraction_theta_full 0.999
_diffrn_measured_fraction_theta_max 0.999
_diffrn_measurement_device_type 'CCD area detector'
_diffrn_measurement_method 'phi and omega scans'
_diffrn_radiation_monochromator graphite
_diffrn_radiation_source 'fine-focus sealed tube'
_diffrn_radiation_type MoK\a
_diffrn_radiation_wavelength 0.71073
_diffrn_reflns_av_R_equivalents 0.0581
_diffrn_reflns_av_sigmaI/netI 0.0529
_diffrn_reflns_limit_h_max 13
_diffrn_reflns_limit_h_min -12
_diffrn_reflns_limit_k_max 17
_diffrn_reflns_limit_k_min -17
_diffrn_reflns_limit_l_max 34
_diffrn_reflns_limit_l_min -35
_diffrn_reflns_number 31184
_diffrn_reflns_theta_full 26.39
_diffrn_reflns_theta_max 26.39
_diffrn_reflns_theta_min 1.99
_exptl_absorpt_coefficient_mu 3.491
_exptl_absorpt_correction_T_max 1.000000
_exptl_absorpt_correction_T_min 0.625990
_exptl_absorpt_correction_type empirical
_exptl_crystal_colour colorless
_exptl_crystal_density_diffrn 1.453
_exptl_crystal_density_meas 0
_exptl_crystal_density_method 'not measured'
_exptl_crystal_description plate
_exptl_crystal_F_000 1928
_exptl_crystal_size_max 0.40
_exptl_crystal_size_mid 0.25
_exptl_crystal_size_min 0.08
_refine_diff_density_max 1.949
_refine_diff_density_min -3.423
_refine_diff_density_rms 0.126
_refine_ls_abs_structure_details 'Flack H D (1983), Acta Cryst. A39, 876-881'
_refine_ls_abs_structure_Flack 0.016(7)
_refine_ls_extinction_method none
_refine_ls_goodness_of_fit_ref 1.063
_refine_ls_hydrogen_treatment mixed
_refine_ls_matrix_type full
_refine_ls_number_parameters 547
_refine_ls_number_reflns 8886
_refine_ls_number_restraints 463
_refine_ls_restrained_S_all 1.042
_refine_ls_R_factor_all 0.0531
_refine_ls_R_factor_gt 0.0392
_refine_ls_shift/su_max 0.038
_refine_ls_shift/su_mean 0.001
_refine_ls_structure_factor_coef Fsqd
_refine_ls_weighting_details 'calc w=1/[\s^2^(Fo^2^)+(0.0516P)^2^+0.0000P] where P=(Fo^2^+2Fc^2^)/3'
_refine_ls_weighting_scheme calc
_refine_ls_wR_factor_gt 0.0912
_refine_ls_wR_factor_ref 0.0958
_reflns_number_gt 7284
_reflns_number_total 8886
_reflns_threshold_expression >2sigma(I)
_cod_data_source_file om060733dsi20060812_093602.cif
_cod_data_source_block nol302bm
_cod_depositor_comments
;
The following automatic conversions were performed:

'_symmetry_cell_setting' value 'Orthorhombic' changed to
'orthorhombic' according to
/home/saulius/struct/CIF-dictionaries/cif_core.dic dictionary named
'cif_core.dic' version 2.4.1 from 2010-06-29.

Automatic conversion script
Id: cif_fix_values 1715 2011-07-08 13:25:40Z adriana 
;
_cod_original_sg_symbol_H-M P2(1)2(1)2(1)
_cod_database_code 4074529

loop_
_symmetry_equiv_pos_as_xyz
'x, y, z'
'-x+1/2, -y, z+1/2'
'-x, y+1/2, -z+1/2'
'x+1/2, -y+1/2, -z'

loop_
_atom_site_label
_atom_site_type_symbol
_atom_site_fract_x
_atom_site_fract_y
_atom_site_fract_z
_atom_site_U_iso_or_equiv
_atom_site_adp_type
_atom_site_occupancy
_atom_site_symmetry_multiplicity
_atom_site_calc_flag
_atom_site_refinement_flags
Au1 Au 0.327537(16) 0.179875(14) -1.749463(11) 0.02152(7) Uani 1 1 d U
S1 S 0.29152(14) 0.04792(11) -1.70377(5) 0.0238(3) Uani 1 1 d U
N1 N 0.3931(4) 0.3249(4) -1.82703(17) 0.0213(10) Uani 1 1 d U
C1 C 0.4091(6) 0.2544(4) -1.8637(2) 0.0236(12) Uani 1 1 d U
N2 N 0.3558(4) 0.3922(4) -1.76033(16) 0.0228(11) Uani 1 1 d U
C2 C 0.3063(6) 0.2245(5) -1.8883(2) 0.0292(13) Uani 1 1 d U
C3 C 0.3239(8) 0.1548(5) -1.9235(3) 0.0376(16) Uani 1 1 d U
C4 C 0.4405(9) 0.1200(7) -1.9334(3) 0.041(2) Uani 1 1 d U
H4 H 0.428(8) 0.077(5) -1.956(3) 0.05(2) Uiso 1 1 d .
C5 C 0.5397(7) 0.1527(5) -1.9092(3) 0.0392(16) Uani 1 1 d U
H5 H 0.618(7) 0.125(5) -1.920(2) 0.03(2) Uiso 1 1 d .
C6 C 0.5280(6) 0.2215(5) -1.8735(2) 0.0288(13) Uani 1 1 d U
C7 C 0.1769(7) 0.2631(5) -1.8789(2) 0.0339(15) Uani 1 1 d U
C8 C 0.0932(7) 0.1836(6) -1.8619(3) 0.050(2) Uani 1 1 d U
H8A H 0.1228 0.1592 -1.8316 0.075 Uiso 1 1 calc R
H8B H 0.0926 0.1316 -1.8850 0.075 Uiso 1 1 calc R
H8C H 0.0102 0.2087 -1.8580 0.075 Uiso 1 1 calc R
C9 C 0.1278(7) 0.3145(6) -1.9225(3) 0.0454(18) Uani 1 1 d U
H9A H 0.0450 0.3378 -1.9161 0.068 Uiso 1 1 calc R
H9B H 0.1259 0.2698 -1.9491 0.068 Uiso 1 1 calc R
H9C H 0.1810 0.3687 -1.9301 0.068 Uiso 1 1 calc R
C10 C 0.6381(7) 0.2560(5) -1.8464(3) 0.0370(16) Uani 1 1 d U
H10 H 0.6115 0.3119 -1.8269 0.044 Uiso 1 1 calc R
C11 C 0.6831(9) 0.1784(7) -1.8125(4) 0.066(3) Uani 1 1 d U
H11A H 0.7539 0.2023 -1.7949 0.099 Uiso 1 1 calc R
H11B H 0.7066 0.1214 -1.8304 0.099 Uiso 1 1 calc R
H11C H 0.6177 0.1619 -1.7903 0.099 Uiso 1 1 calc R
C12 C 0.7384(9) 0.2905(7) -1.8787(4) 0.064(3) Uani 1 1 d U
H12A H 0.7034 0.3315 -1.9033 0.096 Uiso 1 1 calc R
H12B H 0.7785 0.2353 -1.8934 0.096 Uiso 1 1 calc R
H12C H 0.7985 0.3270 -1.8605 0.096 Uiso 1 1 calc R
C13 C 0.3585(5) 0.3030(4) -1.7824(2) 0.0172(11) Uani 1 1 d U
C14 C 0.4114(6) 0.4217(4) -1.8325(2) 0.0209(14) Uani 1 1 d U
H14 H 0.4349 0.4537 -1.8606 0.025 Uiso 1 1 calc R
C15 C 0.3895(5) 0.4623(5) -1.7902(2) 0.0232(12) Uani 1 1 d U
H15 H 0.3966 0.5284 -1.7829 0.028 Uiso 1 1 calc R
C16 C 0.3266(6) 0.3998(4) -1.7106(2) 0.0253(12) Uani 1 1 d U
C17 C 0.2025(6) 0.4126(5) -1.6979(2) 0.0273(13) Uani 1 1 d U
C18 C 0.1787(7) 0.4189(5) -1.6500(2) 0.0344(15) Uani 1 1 d U
H18 H 0.0967 0.4264 -1.6397 0.041 Uiso 1 1 calc R
C19 C 0.2711(7) 0.4144(6) -1.6168(2) 0.0375(16) Uani 1 1 d U
H19 H 0.254(5) 0.416(4) -1.582(2) 0.011(14) Uiso 1 1 d .
C20 C 0.3915(7) 0.4026(6) -1.6312(2) 0.0364(16) Uani 1 1 d U
C21 C 0.4229(7) 0.3942(5) -1.6783(2) 0.0254(14) Uani 1 1 d U
C22 C 0.1004(6) 0.4192(5) -1.7342(2) 0.0314(15) Uani 1 1 d U
H22 H 0.1377 0.4263 -1.7662 0.038 Uiso 1 1 calc R
C23 C 0.0254(8) 0.3269(6) -1.7332(3) 0.054(2) Uani 1 1 d U
H23A H -0.0131 0.3198 -1.7022 0.081 Uiso 1 1 calc R
H23B H 0.0790 0.2721 -1.7392 0.081 Uiso 1 1 calc R
H23C H -0.0380 0.3298 -1.7576 0.081 Uiso 1 1 calc R
C24 C 0.0202(7) 0.5055(6) -1.7246(3) 0.0463(19) Uani 1 1 d U
H24A H 0.0712 0.5628 -1.7217 0.070 Uiso 1 1 calc R
H24B H -0.0252 0.4955 -1.6953 0.070 Uiso 1 1 calc R
H24C H -0.0374 0.5139 -1.7507 0.070 Uiso 1 1 calc R
C25 C 0.5542(6) 0.3799(5) -1.6925(2) 0.0339(15) Uani 1 1 d U
H25 H 0.5575 0.3825 -1.7277 0.041 Uiso 1 1 calc R
C26 C 0.6368(7) 0.4597(6) -1.6739(3) 0.0410(17) Uani 1 1 d U
H26A H 0.6331 0.4609 -1.6394 0.062 Uiso 1 1 calc R
H26B H 0.6092 0.5214 -1.6864 0.062 Uiso 1 1 calc R
H26C H 0.7211 0.4478 -1.6840 0.062 Uiso 1 1 calc R
C27 C 0.6017(7) 0.2805(5) -1.6775(3) 0.049(2) Uani 1 1 d U
H27A H 0.5492 0.2307 -1.6909 0.073 Uiso 1 1 calc R
H27B H 0.6007 0.2758 -1.6430 0.073 Uiso 1 1 calc R
H27C H 0.6855 0.2720 -1.6889 0.073 Uiso 1 1 calc R
C28 C 0.2973(5) 0.1022(4) -1.6460(2) 0.0228(12) Uani 1 1 d U
H28 H 0.3008 0.1734 -1.6497 0.027 Uiso 1 1 calc R
O29 O 0.4055(4) 0.0705(3) -1.62182(14) 0.0220(9) Uani 1 1 d U
C30 C 0.4215(7) 0.1147(5) -1.5771(3) 0.0238(15) Uani 1 1 d U
H30 H 0.427(5) 0.181(4) -1.5847(18) 0.004(12) Uiso 1 1 d .
C31 C 0.3175(6) 0.0877(5) -1.5445(2) 0.0241(12) Uani 1 1 d U
H31 H 0.323(5) 0.024(4) -1.5393(18) 0.004(13) Uiso 1 1 d .
C32 C 0.1988(6) 0.1180(5) -1.5671(2) 0.0205(12) Uani 1 1 d U
H32 H 0.206(5) 0.182(4) -1.5650(17) 0.000(12) Uiso 1 1 d .
C33 C 0.1877(6) 0.0765(4) -1.6159(2) 0.0218(12) Uani 1 1 d U
C34 C 0.5463(6) 0.0835(5) -1.5590(3) 0.0295(14) Uani 1 1 d U
H34A H 0.566(6) 0.122(5) -1.532(2) 0.028(18) Uiso 1 1 d .
H34B H 0.604(7) 0.098(5) -1.585(3) 0.04(2) Uiso 1 1 d .
O35 O 0.5438(4) -0.0174(3) -1.54988(16) 0.0299(10) Uani 1 1 d U
C36 C 0.6039(7) -0.0499(6) -1.5117(2) 0.0382(16) Uani 1 1 d U
O37 O 0.6727(6) 0.0001(5) -1.4892(2) 0.0678(19) Uani 1 1 d U
C38 C 0.5795(9) -0.1522(6) -1.5024(3) 0.047(2) Uani 1 1 d U
H38A H 0.5219 -0.1581 -1.4762 0.071 Uiso 1 1 calc R
H38B H 0.6561 -0.1846 -1.4943 0.071 Uiso 1 1 calc R
H38C H 0.5444 -0.1818 -1.5307 0.071 Uiso 1 1 calc R
O39 O 0.3286(4) 0.1403(3) -1.50089(15) 0.0311(10) Uani 1 1 d U
C40 C 0.3570(6) 0.0927(6) -1.4615(2) 0.0334(15) Uani 1 1 d U
O41 O 0.3788(7) 0.0089(4) -1.4603(2) 0.0586(16) Uani 1 1 d U
C42 C 0.3620(7) 0.1573(6) -1.4197(3) 0.044(2) Uani 1 1 d U
H42A H 0.3434 0.1206 -1.3911 0.067 Uiso 1 1 calc R
H42B H 0.3020 0.2088 -1.4234 0.067 Uiso 1 1 calc R
H42C H 0.4440 0.1849 -1.4171 0.067 Uiso 1 1 calc R
O43 O 0.0953(4) 0.0831(3) -1.54042(16) 0.0299(10) Uani 1 1 d U
C44 C 0.0314(7) 0.1501(5) -1.5162(2) 0.0348(15) Uani 1 1 d U
O45 O 0.0640(6) 0.2309(4) -1.5109(2) 0.0631(18) Uani 1 1 d U
C46 C -0.0881(7) 0.1075(7) -1.5009(3) 0.046(2) Uani 1 1 d U
H46A H -0.1297 0.1520 -1.4795 0.069 Uiso 1 1 calc R
H46B H -0.0730 0.0469 -1.4845 0.069 Uiso 1 1 calc R
H46C H -0.1395 0.0959 -1.5285 0.069 Uiso 1 1 calc R
O47 O 0.0777(4) 0.1184(3) -1.63604(15) 0.0234(9) Uani 1 1 d U
C48 C -0.0123(6) 0.0569(5) -1.6494(2) 0.0310(14) Uani 1 1 d U
O49 O -0.0055(5) -0.0278(3) -1.64833(18) 0.0418(12) Uani 1 1 d U
C50 C -0.1205(7) 0.1146(6) -1.6662(3) 0.0450(19) Uani 1 1 d U
H50A H -0.1919 0.0726 -1.6690 0.067 Uiso 1 1 calc R
H50B H -0.1019 0.1429 -1.6970 0.067 Uiso 1 1 calc R
H50C H -0.1380 0.1656 -1.6434 0.067 Uiso 1 1 calc R
H33 H 0.190(6) 0.005(5) -1.615(2) 0.031(18) Uiso 1 1 d .
H7 H 0.175(5) 0.309(4) -1.852(2) 0.019(16) Uiso 1 1 d .
H3 H 0.260(6) 0.124(5) -1.938(2) 0.019(18) Uiso 1 1 d .
H20 H 0.457(9) 0.390(6) -1.605(3) 0.07(3) Uiso 1 1 d .

loop_
_atom_site_aniso_label
_atom_site_aniso_U_11
_atom_site_aniso_U_22
_atom_site_aniso_U_33
_atom_site_aniso_U_23
_atom_site_aniso_U_13
_atom_site_aniso_U_12
Au1 0.02091(10) 0.02172(10) 0.02193(10) 0.00113(18) 0.00153(18) -0.00118(9)
S1 0.0257(8) 0.0215(7) 0.0241(7) -0.0010(6) 0.0007(6) -0.0023(7)
N1 0.018(2) 0.021(2) 0.025(2) 0.000(2) -0.0007(19) -0.001(2)
C1 0.030(3) 0.016(3) 0.025(3) 0.004(2) 0.001(2) -0.001(2)
N2 0.014(2) 0.035(2) 0.020(3) 0.0035(19) -0.0059(18) -0.0056(19)
C2 0.029(3) 0.026(3) 0.033(3) 0.000(3) 0.000(3) 0.002(3)
C3 0.048(4) 0.032(4) 0.033(3) -0.007(3) -0.003(3) -0.003(3)
C4 0.056(5) 0.035(4) 0.032(4) -0.004(3) 0.005(4) 0.007(4)
C5 0.040(4) 0.035(4) 0.043(4) -0.001(3) 0.008(3) 0.014(3)
C6 0.027(3) 0.025(3) 0.035(3) 0.005(2) 0.005(3) 0.003(3)
C7 0.026(3) 0.043(4) 0.032(3) -0.003(3) 0.001(3) -0.004(3)
C8 0.036(4) 0.057(5) 0.058(5) 0.001(4) 0.007(4) -0.012(4)
C9 0.041(4) 0.049(4) 0.046(4) -0.007(4) -0.011(4) 0.004(4)
C10 0.027(3) 0.035(4) 0.049(4) -0.003(3) -0.002(3) 0.005(3)
C11 0.059(6) 0.060(5) 0.079(6) 0.022(5) -0.027(5) -0.006(5)
C12 0.047(5) 0.070(6) 0.075(6) 0.005(5) 0.009(5) -0.016(5)
C13 0.008(2) 0.017(3) 0.026(3) -0.001(2) -0.001(2) 0.004(2)
C14 0.018(3) 0.018(3) 0.026(3) 0.010(2) -0.001(3) 0.001(3)
C15 0.008(3) 0.026(3) 0.036(3) 0.001(2) -0.005(2) 0.001(2)
C16 0.021(3) 0.026(3) 0.029(3) -0.006(3) 0.000(3) -0.003(3)
C17 0.020(3) 0.029(3) 0.033(3) 0.001(3) -0.003(2) 0.004(3)
C18 0.024(3) 0.049(4) 0.031(3) 0.000(3) 0.002(3) 0.003(3)
C19 0.032(3) 0.057(4) 0.023(3) 0.001(3) 0.005(3) -0.001(3)
C20 0.029(3) 0.057(4) 0.023(3) -0.007(3) -0.006(3) 0.009(3)
C21 0.023(3) 0.030(4) 0.023(3) -0.007(3) -0.003(2) 0.008(3)
C22 0.024(3) 0.045(4) 0.025(3) -0.004(3) 0.001(2) 0.000(3)
C23 0.035(4) 0.061(5) 0.065(5) -0.007(4) -0.008(4) -0.014(4)
C24 0.023(3) 0.069(5) 0.047(4) 0.005(4) -0.005(3) 0.018(4)
C25 0.023(3) 0.050(4) 0.029(3) -0.006(3) -0.007(3) 0.010(3)
C26 0.029(4) 0.048(4) 0.046(4) 0.009(4) 0.002(3) -0.001(3)
C27 0.031(4) 0.039(4) 0.076(6) -0.007(4) -0.010(4) 0.008(3)
C28 0.018(3) 0.021(3) 0.029(3) -0.007(2) -0.001(2) 0.000(2)
O29 0.017(2) 0.023(2) 0.026(2) -0.0034(18) 0.0006(17) 0.0035(17)
C30 0.021(3) 0.023(3) 0.028(3) -0.007(3) -0.002(3) -0.002(3)
C31 0.023(3) 0.025(3) 0.025(3) -0.002(2) 0.001(2) 0.005(3)
C32 0.014(3) 0.021(3) 0.027(3) -0.002(2) 0.004(2) -0.002(2)
C33 0.018(3) 0.020(3) 0.027(3) -0.003(2) -0.001(2) 0.000(2)
C34 0.022(3) 0.035(3) 0.031(3) -0.011(3) -0.003(3) -0.005(3)
O35 0.027(2) 0.033(2) 0.030(2) -0.0044(19) -0.0036(19) 0.003(2)
C36 0.032(4) 0.054(4) 0.030(3) 0.004(3) -0.003(3) -0.002(3)
O37 0.073(4) 0.075(4) 0.056(4) 0.011(3) -0.038(3) -0.021(4)
C38 0.054(5) 0.048(4) 0.040(5) 0.003(4) 0.000(4) 0.006(4)
O39 0.028(2) 0.038(2) 0.027(2) -0.0064(18) -0.003(2) 0.001(2)
C40 0.030(4) 0.045(4) 0.024(3) 0.005(3) 0.007(3) -0.002(3)
O41 0.087(5) 0.051(3) 0.038(3) 0.009(3) 0.013(3) 0.004(3)
C42 0.040(4) 0.064(5) 0.029(4) -0.007(3) 0.005(3) -0.006(4)
O43 0.023(2) 0.033(2) 0.033(2) -0.003(2) 0.0101(19) -0.002(2)
C44 0.026(3) 0.047(4) 0.032(3) -0.004(3) 0.002(3) 0.012(3)
O45 0.042(3) 0.053(3) 0.095(5) -0.035(3) 0.020(3) 0.007(3)
C46 0.035(4) 0.057(5) 0.046(5) 0.006(5) 0.018(4) 0.013(4)
O47 0.020(2) 0.020(2) 0.031(2) -0.0022(18) -0.0043(18) -0.0023(18)
C48 0.024(3) 0.030(3) 0.038(3) -0.001(3) -0.004(3) -0.008(3)
O49 0.038(3) 0.030(2) 0.057(3) 0.002(2) -0.010(3) -0.012(2)
C50 0.024(3) 0.048(4) 0.063(5) -0.013(4) -0.007(4) 0.001(3)

loop_
_atom_type_symbol
_atom_type_description
_atom_type_scat_dispersion_real
_atom_type_scat_dispersion_imag
_atom_type_scat_source
C C 0.0033 0.0016 'International Tables Vol C Tables 4.2.6.8 and 6.1.1.4'
H H 0.0000 0.0000 'International Tables Vol C Tables 4.2.6.8 and 6.1.1.4'
N N 0.0061 0.0033 'International Tables Vol C Tables 4.2.6.8 and 6.1.1.4'
O O 0.0106 0.0060 'International Tables Vol C Tables 4.2.6.8 and 6.1.1.4'
S S 0.1246 0.1234 'International Tables Vol C Tables 4.2.6.8 and 6.1.1.4'
Au Au -2.0133 8.8022 'International Tables Vol C Tables 4.2.6.8 and 6.1.1.4'

loop_
_geom_angle_atom_site_label_1
_geom_angle_atom_site_label_2
_geom_angle_atom_site_label_3
_geom_angle
C13 Au1 S1 173.49(18)
C28 S1 Au1 99.8(2)
C13 N1 C14 111.6(5)
C13 N1 C1 123.5(5)
C14 N1 C1 124.9(5)
C2 C1 C6 123.6(6)
C2 C1 N1 118.0(6)
C6 C1 N1 118.4(6)
C15 N2 C13 111.1(5)
C15 N2 C16 128.3(5)
C13 N2 C16 120.4(5)
C1 C2 C3 116.9(7)
C1 C2 C7 123.6(6)
C3 C2 C7 119.5(7)
C4 C3 C2 120.7(8)
C5 C4 C3 120.7(8)
C4 C5 C6 121.4(7)
C5 C6 C1 116.7(7)
C5 C6 C10 121.0(6)
C1 C6 C10 122.3(6)
C8 C7 C9 112.8(7)
C8 C7 C2 110.8(6)
C9 C7 C2 110.3(6)
C6 C10 C12 111.9(7)
C6 C10 C11 110.6(6)
C12 C10 C11 111.9(7)
N1 C13 N2 102.9(5)
N1 C13 Au1 133.0(4)
N2 C13 Au1 124.0(4)
C15 C14 N1 106.7(6)
C14 C15 N2 107.6(6)
C21 C16 C17 124.2(6)
C21 C16 N2 117.9(6)
C17 C16 N2 117.9(6)
C18 C17 C16 115.9(6)
C18 C17 C22 121.3(6)
C16 C17 C22 122.7(6)
C19 C18 C17 121.8(7)
C18 C19 C20 119.9(6)
C21 C20 C19 122.0(7)
C20 C21 C16 116.2(6)
C20 C21 C25 120.4(6)
C16 C21 C25 123.4(6)
C24 C22 C17 110.7(5)
C24 C22 C23 110.8(6)
C17 C22 C23 109.4(6)
C21 C25 C26 112.0(6)
C21 C25 C27 111.6(7)
C26 C25 C27 111.1(6)
O29 C28 C33 108.0(5)
O29 C28 S1 109.4(4)
C33 C28 S1 112.6(4)
C30 O29 C28 113.2(5)
O29 C30 C31 110.1(6)
O29 C30 C34 106.7(5)
C31 C30 C34 113.5(6)
O39 C31 C32 107.1(5)
O39 C31 C30 109.5(5)
C32 C31 C30 108.6(5)
O43 C32 C33 106.8(5)
O43 C32 C31 111.0(5)
C33 C32 C31 110.6(5)
O47 C33 C32 105.8(5)
O47 C33 C28 109.8(5)
C32 C33 C28 111.3(5)
O35 C34 C30 109.0(6)
C36 O35 C34 117.9(6)
O37 C36 O35 122.2(8)
O37 C36 C38 125.4(8)
O35 C36 C38 112.4(7)
C40 O39 C31 118.9(6)
O41 C40 O39 123.8(7)
O41 C40 C42 124.3(7)
O39 C40 C42 111.9(7)
C44 O43 C32 115.9(5)
O45 C44 O43 124.3(7)
O45 C44 C46 126.7(7)
O43 C44 C46 108.9(6)
C48 O47 C33 117.0(5)
O49 C48 O47 125.3(6)
O49 C48 C50 126.1(6)
O47 C48 C50 108.6(5)

loop_
_geom_bond_atom_site_label_1
_geom_bond_atom_site_label_2
_geom_bond_distance
Au1 C13 1.986(6)
Au1 S1 2.2873(16)
S1 C28 1.806(6)
N1 C13 1.357(8)
N1 C14 1.374(8)
N1 C1 1.444(8)
C1 C2 1.389(9)
C1 C6 1.408(9)
N2 C15 1.347(8)
N2 C13 1.394(8)
N2 C16 1.449(8)
C2 C3 1.407(10)
C2 C7 1.540(10)
C3 C4 1.395(12)
C4 C5 1.364(12)
C5 C6 1.402(10)
C6 C10 1.509(10)
C7 C8 1.517(10)
C7 C9 1.528(10)
C10 C12 1.510(11)
C10 C11 1.530(11)
C14 C15 1.347(9)
C16 C21 1.399(9)
C16 C17 1.417(9)
C17 C18 1.388(9)
C17 C22 1.522(9)
C18 C19 1.384(10)
C19 C20 1.390(10)
C20 C21 1.384(9)
C21 C25 1.507(10)
C22 C24 1.516(10)
C22 C23 1.529(10)
C25 C26 1.529(10)
C25 C27 1.542(10)
C28 O29 1.439(7)
C28 C33 1.516(9)
O29 C30 1.423(8)
C30 C31 1.514(10)
C30 C34 1.523(9)
C31 O39 1.444(7)
C31 C32 1.510(9)
C32 O43 1.446(7)
C32 C33 1.507(8)
C33 O47 1.456(7)
C34 O35 1.433(8)
O35 C36 1.347(8)
C36 O37 1.209(9)
C36 C38 1.477(11)
O39 C40 1.337(8)
C40 O41 1.195(9)
C40 C42 1.491(10)
O43 C44 1.355(8)
C44 O45 1.193(9)
C44 C46 1.502(11)
O47 C48 1.361(7)
C48 O49 1.186(8)
C48 C50 1.510(10)

loop_
_geom_torsion_atom_site_label_1
_geom_torsion_atom_site_label_2
_geom_torsion_atom_site_label_3
_geom_torsion_atom_site_label_4
_geom_torsion
C13 Au1 S1 C28 -4.1(14)
C13 N1 C1 C2 83.5(7)
C14 N1 C1 C2 -97.0(7)
C13 N1 C1 C6 -98.3(7)
C14 N1 C1 C6 81.3(8)
C6 C1 C2 C3 2.6(10)
N1 C1 C2 C3 -179.2(6)
C6 C1 C2 C7 -177.8(6)
N1 C1 C2 C7 0.4(9)
C1 C2 C3 C4 -1.6(11)
C7 C2 C3 C4 178.8(7)
C2 C3 C4 C5 0.2(12)
C3 C4 C5 C6 0.4(13)
C4 C5 C6 C1 0.5(11)
C4 C5 C6 C10 179.0(7)
C2 C1 C6 C5 -2.1(10)
N1 C1 C6 C5 179.7(6)
C2 C1 C6 C10 179.4(7)
N1 C1 C6 C10 1.2(9)
C1 C2 C7 C8 -116.9(7)
C3 C2 C7 C8 62.7(9)
C1 C2 C7 C9 117.4(7)
C3 C2 C7 C9 -63.0(9)
C5 C6 C10 C12 53.0(10)
C1 C6 C10 C12 -128.6(8)
C5 C6 C10 C11 -72.5(9)
C1 C6 C10 C11 105.9(8)
C14 N1 C13 N2 0.3(6)
C1 N1 C13 N2 179.9(5)
C14 N1 C13 Au1 -175.6(5)
C1 N1 C13 Au1 4.0(9)
C15 N2 C13 N1 -1.2(6)
C16 N2 C13 N1 -177.7(5)
C15 N2 C13 Au1 175.1(4)
C16 N2 C13 Au1 -1.3(7)
S1 Au1 C13 N1 168.4(10)
S1 Au1 C13 N2 -6.8(18)
C13 N1 C14 C15 0.8(7)
C1 N1 C14 C15 -178.8(5)
N1 C14 C15 N2 -1.5(7)
C13 N2 C15 C14 1.8(7)
C16 N2 C15 C14 177.9(6)
C15 N2 C16 C21 -86.4(8)
C13 N2 C16 C21 89.4(7)
C15 N2 C16 C17 93.4(7)
C13 N2 C16 C17 -90.8(7)
C21 C16 C17 C18 -0.6(10)
N2 C16 C17 C18 179.6(6)
C21 C16 C17 C22 179.4(7)
N2 C16 C17 C22 -0.4(9)
C16 C17 C18 C19 1.0(11)
C22 C17 C18 C19 -179.0(7)
C17 C18 C19 C20 -0.5(12)
C18 C19 C20 C21 -0.6(13)
C19 C20 C21 C16 1.0(12)
C19 C20 C21 C25 -179.0(8)
C17 C16 C21 C20 -0.4(11)
N2 C16 C21 C20 179.4(6)
C17 C16 C21 C25 179.6(7)
N2 C16 C21 C25 -0.6(10)
C18 C17 C22 C24 49.5(9)
C16 C17 C22 C24 -130.5(7)
C18 C17 C22 C23 -72.8(8)
C16 C17 C22 C23 107.2(8)
C20 C21 C25 C26 -56.7(10)
C16 C21 C25 C26 123.3(7)
C20 C21 C25 C27 68.6(9)
C16 C21 C25 C27 -111.4(8)
Au1 S1 C28 O29 -110.1(4)
Au1 S1 C28 C33 129.7(4)
C33 C28 O29 C30 -60.9(6)
S1 C28 O29 C30 176.2(5)
C28 O29 C30 C31 63.4(7)
C28 O29 C30 C34 -173.1(5)
O29 C30 C31 O39 -174.5(5)
C34 C30 C31 O39 66.0(7)
O29 C30 C31 C32 -57.9(7)
C34 C30 C31 C32 -177.4(6)
O39 C31 C32 O43 -69.2(6)
C30 C31 C32 O43 172.6(5)
O39 C31 C32 C33 172.4(5)
C30 C31 C32 C33 54.3(7)
O43 C32 C33 O47 65.2(6)
C31 C32 C33 O47 -173.9(5)
O43 C32 C33 C28 -175.5(5)
C31 C32 C33 C28 -54.6(7)
O29 C28 C33 O47 172.5(4)
S1 C28 C33 O47 -66.5(6)
O29 C28 C33 C32 55.6(6)
S1 C28 C33 C32 176.6(4)
O29 C30 C34 O35 -66.5(7)
C31 C30 C34 O35 55.0(7)
C30 C34 O35 C36 -141.4(6)
C34 O35 C36 O37 -10.8(11)
C34 O35 C36 C38 171.6(7)
C32 C31 O39 C40 131.3(6)
C30 C31 O39 C40 -111.2(6)
C31 O39 C40 O41 3.2(10)
C31 O39 C40 C42 -178.8(6)
C33 C32 O43 C44 -130.8(6)
C31 C32 O43 C44 108.5(6)
C32 O43 C44 O45 -10.1(10)
C32 O43 C44 C46 166.1(6)
C32 C33 O47 C48 -120.3(6)
C28 C33 O47 C48 119.4(6)
C33 O47 C48 O49 -4.4(10)
C33 O47 C48 C50 176.4(5)
